data_1523950
loop_
_publ_author_name
'Abrahams, S.C.'
'Verschoor, G.C.'
'Bernstein, J.L.'
'Elemans, J.B.A.A.'

_publ_section_title
;
 Paramagnetic Ni (I O3)2 * 2(H2 O). Crystal structure of the
 transition-metal iodates. I
;
_journal_name_full 'Journal of Chemical Physics'
_journal_page_first 2007
_journal_page_last 2018
_journal_volume 59
_journal_year 1973
_chemical_formula_sum 'H4 I2 Ni O8'
_chemical_name_systematic 'Ni (I O3)2 (H2 O)2'
_space_group_IT_number 61
_symmetry_space_group_name_Hall '-P 2ac 2ab'
_symmetry_space_group_name_H-M 'P b c a'
_cell_angle_alpha 90
_cell_angle_beta 90
_cell_angle_gamma 90
_cell_formula_units_Z 4
_cell_length_a 9.14986
_cell_length_b 12.209
_cell_length_c 6.58353
_cell_volume 735.450
_citation_journal_id_ASTM JCPSA6
_cod_data_source_file Abrahams_JCPSA6_1973_673.cif
_cod_data_source_block H4I2Ni1O8
_cod_original_cell_volume 735.4504
_cod_original_formula_sum 'H4 I2 Ni1 O8'
_cod_database_code 1523950

loop_
_symmetry_equiv_pos_as_xyz
x,y,z
-x+1/2,-y,z+1/2
x+1/2,-y+1/2,-z
-x,y+1/2,-z+1/2
-x,-y,-z
x-1/2,y,-z-1/2
-x-1/2,y-1/2,z
x,-y-1/2,z-1/2

loop_
_atom_site_label
_atom_site_type_symbol
_atom_site_fract_x
_atom_site_fract_y
_atom_site_fract_z
_atom_site_occupancy
_atom_site_U_iso_or_equiv
O3 O-2 0.0764 0.1232 0.1879 1 0.0
H1 H+1 0.588 0.374 0.24 1 0.0
I1 I+5 0.27119 0.1345 0.22093 1 0.0
H2 H+1 0.449 0.367 0.217 1 0.0
O4 O-2 0.5157 0.3988 0.2522 1 0.0
Ni1 Ni+2 0 0 0 1 0.0
O1 O-2 0.2911 0.0488 0.4446 1 0.0
O2 O-2 0.2744 0.2695 0.3375 1 0.0
